data_4131513
loop_
_publ_author_name
'Mao, Lingling'
'Wu, Yilei'
'Stoumpos, Constantinos C.'
'Traore, Boubacar'
'Katan, Claudine'
'Even, Jacky'
'Wasielewski, Michael R.'
'Kanatzidis, Mercouri G.'

_publ_section_title
;
 Tunable White-Light Emission in Single-Cation-Templated Three-Layered 2D
 Perovskites
 (CH<sub>3</sub>CH<sub>2</sub>NH<sub>3</sub>)<sub>4</sub>Pb<sub>3</sub>Br<sub>10-x</sub>Cl<sub>x</sub>.
;
_journal_issue 34
_journal_name_full 'Journal of the American Chemical Society'
_journal_page_first 11956
_journal_page_last 11963
_journal_paper_doi 10.1021/jacs.7b06143
_journal_volume 139
_journal_year 2017
_chemical_formula_moiety 4(C2H5NH3),Pb3Cl10
_chemical_formula_sum 'C8 H32 Cl10 N4 Pb3'
_chemical_formula_weight 1160.5
_chemical_name_common 'Ethylammonium Lead Chloride'
_space_group_IT_number 36
_space_group_name_Hall 'A -2a 2a'
_space_group_name_H-M_alt 'A 21 m a'
_symmetry_cell_setting orthorhombic
_symmetry_Int_Tables_number 36
_symmetry_space_group_name_Hall 'A -2a 2a'
_symmetry_space_group_name_H-M 'A 21 m a'
_cell_angle_alpha 90
_cell_angle_beta 90
_cell_angle_gamma 90
_cell_formula_units_Z 4
_cell_length_a 8.024(8)
_cell_length_b 45.498(7)
_cell_length_c 8.08(3)
_cell_measurement_reflns_used 629
_cell_measurement_temperature 293
_cell_measurement_theta_max 27.99
_cell_measurement_theta_min 3.60
_cell_volume 2950(11)
_diffrn_ambient_temperature 293
_diffrn_detector 'image plate (34 cm diameter)'
_diffrn_detector_area_resol_mean 6.67
_diffrn_measured_fraction_theta_full 0.95
_diffrn_measured_fraction_theta_max 0.95
_diffrn_measurement_device 'four-circle diffractometer'
_diffrn_measurement_device_type 'IPDS Stoe'
_diffrn_measurement_method 'rotation method'
_diffrn_radiation_monochromator graphite
_diffrn_radiation_probe x-ray
_diffrn_radiation_source 'X-ray tube'
_diffrn_radiation_type 'Mo K\a'
_diffrn_radiation_wavelength 0.71073
_diffrn_reflns_av_R_equivalents 0.1312
_diffrn_reflns_av_unetI/netI 0.0701
_diffrn_reflns_limit_h_max 5
_diffrn_reflns_limit_h_min -10
_diffrn_reflns_limit_k_max 62
_diffrn_reflns_limit_k_min -51
_diffrn_reflns_limit_l_max 10
_diffrn_reflns_limit_l_min -11
_diffrn_reflns_number 6096
_diffrn_reflns_theta_full 29.21
_diffrn_reflns_theta_max 29.21
_diffrn_reflns_theta_min 2.86
_diffrn_source 'sealed X-ray tube, 12 x 0.4 mm long-fine focus'
_diffrn_source_current 40
_diffrn_source_power 2.00
_diffrn_source_voltage 50
_exptl_absorpt_coefficient_mu 17.994
_exptl_absorpt_correction_T_max 0.3865
_exptl_absorpt_correction_T_min 0.0963
_exptl_absorpt_correction_type integration
_exptl_crystal_colour colorless
_exptl_crystal_density_diffrn 2.6136
_exptl_crystal_description plate
_exptl_crystal_F_000 2096
_exptl_crystal_size_max 0.0860
_exptl_crystal_size_mid 0.0753
_exptl_crystal_size_min 0.0337
_refine_diff_density_max 3.76
_refine_diff_density_min -2.82
_refine_ls_abs_structure_details '  544 of Friedel pairs used in the refinement'
_refine_ls_abs_structure_Flack 0.55(9)
_refine_ls_extinction_coef 1330(140)
_refine_ls_extinction_method 'B-C type 1 Gaussian isotropic (Becker & Coppens, 1974)'
_refine_ls_goodness_of_fit_gt 2.99
_refine_ls_goodness_of_fit_ref 2.50
_refine_ls_hydrogen_treatment constr
_refine_ls_number_constraints 69
_refine_ls_number_parameters 86
_refine_ls_number_reflns 1920
_refine_ls_number_restraints 6
_refine_ls_R_factor_all 0.1124
_refine_ls_R_factor_gt 0.0762
_refine_ls_shift/su_max 0.0388
_refine_ls_shift/su_mean 0.0030
_refine_ls_structure_factor_coef Fsqd
_refine_ls_weighting_details w=1/(\s^2^(I)+0.0004I^2^)
_refine_ls_weighting_scheme sigma
_refine_ls_wR_factor_gt 0.1384
_refine_ls_wR_factor_ref 0.1441
_reflns_number_gt 1269
_reflns_number_total 1920
_reflns_threshold_expression I>2\s(I)
_cod_data_source_file ja7b06143_si_002.cif
_cod_data_source_block II
_cod_depositor_comments
;
The following automatic conversions were performed:

data item '_diffrn_radiation_probe' value 'X-ray' was changed to
'x-ray' in accordance with the
/home/saulius/struct/COD-crude-data/automatic-downloads/DataCite-retrospective/ACS/depositions/lib/dictionaries/cif_core.dic
dictionary named 'cif_core.dic' version 2.4.2 last updated on
2011-04-26.

Automatic conversion script
Id: cif_fix_values 6909 2019-04-08 15:41:33Z antanas 
;
_cod_original_cell_volume 2949(12)
_cod_original_sg_symbol_Hall 'A 2xa;-2y;-2za'
_cod_database_code 4131513

loop_
_space_group_symop_id
_space_group_symop_operation_xyz
1 x,y,z
2 x+1/2,-y,-z
3 x+1/2,y,-z
4 x,-y,z
5 x,y+1/2,z+1/2
6 x+1/2,-y+1/2,-z+1/2
7 x+1/2,y+1/2,-z+1/2
8 x,-y+1/2,z+1/2

loop_
_atom_site_label
_atom_site_type_symbol
_atom_site_fract_x
_atom_site_fract_y
_atom_site_fract_z
_atom_site_adp_type
_atom_site_U_iso_or_equiv
_atom_site_site_symmetry_multiplicity
_atom_site_occupancy
_atom_site_calc_flag
Pb1 Pb 0.0236(3) 0.5 0.2615(3) Uani 0.0366(8) 4 1 d
Pb2 Pb -0.0043(3) 0.36569(2) 0.2509(2) Uani 0.0379(4) 8 1 d
Cl1 Cl 0.229(3) 0.3694(4) -0.006(3) Uani 0.066(5) 8 1 d
Cl2 Cl 0.238(3) 0.3518(4) 0.503(2) Uani 0.069(5) 8 1 d
Cl3 Cl 0.011(4) 0.4375(3) 0.2250(17) Uani 0.085(6) 8 1 d
Cl4 Cl 0.225(5) 0.5 -0.0393(18) Uani 0.070(11) 4 1 d
Cl5 Cl 0.012(5) 0.3093(3) 0.1842(11) Uani 0.101(9) 8 1 d
Cl6 Cl 0.310(4) 0.5 0.434(2) Uani 0.088(13) 4 1 d
N1 N 0.494(12) 0.6821(8) 0.219(6) Uiso 0.101(10) 8 1 d
C1 C 0.520(8) 0.7142(7) 0.254(7) Uiso 0.101(10) 8 1 d
C2 C 0.661(9) 0.7171(16) 0.375(6) Uiso 0.101(10) 8 1 d
N2 N 0.090(9) 0.4433(14) -0.157(6) Uiso 0.123(15) 8 1 d
C3 C 0.075(9) 0.4298(15) -0.326(5) Uiso 0.123(15) 8 1 d
C4 C -0.062(10) 0.4075(16) -0.322(7) Uiso 0.123(15) 8 1 d
H1n1 H 0.589384 0.673066 0.220947 Uiso 0.1216 8 1 d
H2n1 H 0.428517 0.674631 0.293875 Uiso 0.1216 8 1 d
H3n1 H 0.448614 0.680073 0.12185 Uiso 0.1216 8 1 d
H1c1 H 0.420369 0.722304 0.301197 Uiso 0.1216 8 1 d
H2c1 H 0.548374 0.724165 0.153416 Uiso 0.1216 8 1 d
H1c2 H 0.617899 0.715593 0.486163 Uiso 0.1216 8 1 d
H2c2 H 0.7406 0.701809 0.35663 Uiso 0.1216 8 1 d
H3c2 H 0.713258 0.735916 0.361321 Uiso 0.1216 8 1 d
H1n2 H 0.192068 0.449033 -0.141076 Uiso 0.1477 8 1 d
H2n2 H 0.023155 0.45826 -0.149842 Uiso 0.1477 8 1 d
H3n2 H 0.063283 0.430287 -0.082619 Uiso 0.1477 8 1 d
H1c3 H 0.178209 0.420326 -0.354517 Uiso 0.1477 8 1 d
H2c3 H 0.04894 0.444831 -0.4053 Uiso 0.1477 8 1 d
H1c4 H -0.11653 0.406958 -0.428338 Uiso 0.1477 8 1 d
H2c4 H -0.016552 0.388465 -0.298149 Uiso 0.1477 8 1 d
H3c4 H -0.141658 0.412729 -0.23865 Uiso 0.1477 8 1 d

loop_
_atom_site_aniso_label
_atom_site_aniso_type_symbol
_atom_site_aniso_U_11
_atom_site_aniso_U_22
_atom_site_aniso_U_33
_atom_site_aniso_U_12
_atom_site_aniso_U_13
_atom_site_aniso_U_23
Pb1 Pb 0.0377(19) 0.0359(9) 0.0361(8) 0 0.003(2) 0
Pb2 Pb 0.0375(9) 0.0419(7) 0.0344(5) 0.0009(9) -0.0004(14) -0.0016(9)
Cl1 Cl 0.029(11) 0.118(11) 0.052(5) 0.012(11) 0.018(7) 0.004(10)
Cl2 Cl 0.036(10) 0.124(12) 0.047(4) -0.042(13) -0.005(6) -0.011(13)
Cl3 Cl 0.103(14) 0.059(7) 0.092(8) -0.034(13) -0.054(13) 0.025(7)
Cl4 Cl 0.10(3) 0.060(13) 0.047(13) 0 0.038(13) 0
Cl5 Cl 0.20(3) 0.043(6) 0.062(5) -0.051(17) 0.006(15) 0.001(4)
Cl6 Cl 0.11(3) 0.11(2) 0.047(9) 0 0.023(12) 0

loop_
_atom_type_symbol
_atom_type_scat_dispersion_real
_atom_type_scat_dispersion_imag
_atom_type_scat_source
C 0.0033 0.0016 'International Tables Vol C tables 4.2.6.8 and 6.1.1.1'
H 0.0000 0.0000 'International Tables Vol C tables 4.2.6.8 and 6.1.1.1'
Cl 0.1484 0.1585 'International Tables Vol C tables 4.2.6.8 and 6.1.1.1'
N 0.0061 0.0033 'International Tables Vol C tables 4.2.6.8 and 6.1.1.1'
Pb -3.3944 10.1111 'International Tables Vol C tables 4.2.6.8 and 6.1.1.1'

loop_
_geom_angle_atom_site_label_1
_geom_angle_atom_site_label_2
_geom_angle_atom_site_label_3
_geom_angle_site_symmetry_1
_geom_angle_site_symmetry_3
_geom_angle
Cl3 Pb1 Cl3 . 4_565 167.5(5)
Cl3 Pb1 Cl4 . . 86.2(5)
Cl3 Pb1 Cl4 . 2_465 84.8(6)
Cl3 Pb1 Cl6 . . 94.8(6)
Cl3 Pb1 Cl6 . 2_466 93.7(5)
Cl3 Pb1 Cl4 4_565 . 86.2(5)
Cl3 Pb1 Cl4 4_565 2_465 84.8(6)
Cl3 Pb1 Cl6 4_565 . 94.8(6)
Cl3 Pb1 Cl6 4_565 2_466 93.7(5)
Cl4 Pb1 Cl4 . 2_465 86.8(9)
Cl4 Pb1 Cl6 . . 87.6(8)
Cl4 Pb1 Cl6 . 2_466 178.8(9)
Cl4 Pb1 Cl6 2_465 . 174.4(7)
Cl4 Pb1 Cl6 2_465 2_466 92.0(8)
Cl6 Pb1 Cl6 . 2_466 93.6(8)
Cl1 Pb2 Cl1 . 3_455 89.1(7)
Cl1 Pb2 Cl2 . . 94.9(7)
Cl1 Pb2 Cl2 . 3_456 170.2(5)
Cl1 Pb2 Cl3 . . 82.4(6)
Cl1 Pb2 Cl5 . . 82.7(7)
Cl1 Pb2 Cl2 3_455 . 170.0(5)
Cl1 Pb2 Cl2 3_455 3_456 87.5(6)
Cl1 Pb2 Cl3 3_455 . 85.8(6)
Cl1 Pb2 Cl5 3_455 . 87.4(8)
Cl2 Pb2 Cl2 . 3_456 87.1(6)
Cl2 Pb2 Cl3 . . 103.8(6)
Cl2 Pb2 Cl5 . . 84.0(7)
Cl2 Pb2 Cl3 3_456 . 106.5(6)
Cl2 Pb2 Cl5 3_456 . 88.0(8)
Cl3 Pb2 Cl5 . . 163.7(5)
Pb2 Cl1 Pb2 . 3_555 171.5(8)
Pb2 Cl1 N1 . 2_465 88.0(13)
Pb2 Cl1 N1 . 4_565 89.0(13)
Pb2 Cl1 N2 . . 95.6(11)
Pb2 Cl1 N1 3_555 2_465 91.3(14)
Pb2 Cl1 N1 3_555 4_565 82.7(13)
Pb2 Cl1 N2 3_555 . 92.8(11)
N1 Cl1 N1 2_465 4_565 97.5(14)
N1 Cl1 N2 2_465 . 106.4(15)
N1 Cl1 N2 4_565 . 155.8(16)
Pb2 Cl2 Pb2 . 3_556 154.8(6)
Pb2 Cl2 N1 . 2_466 100.3(15)
Pb2 Cl2 N1 . 4_565 91.8(13)
Pb2 Cl2 N1 3_556 2_466 93.2(14)
Pb2 Cl2 N1 3_556 4_565 97.4(15)
N1 Cl2 N1 2_466 4_565 126.0(12)
Pb1 Cl3 Pb2 . . 170.4(5)
Pb1 Cl3 N2 . . 90.7(12)
Pb1 Cl3 N2 . 3_455 88.6(12)
Pb2 Cl3 N2 . . 98.7(12)
Pb2 Cl3 N2 . 3_455 92.8(12)
N2 Cl3 N2 . 3_455 92.0(17)
Pb1 Cl4 Pb1 . 2_565 160.5(11)
Pb1 Cl4 N2 . . 93.7(14)
Pb1 Cl4 N2 . 4_565 93.7(14)
Pb1 Cl4 N2 2_565 . 95.8(14)
Pb1 Cl4 N2 2_565 4_565 95.8(14)
N2 Cl4 N2 . 4_565 122(2)
Pb2 Cl5 N1 . 2_465 94.9(7)
Pb2 Cl5 N1 . 4_565 86.4(11)
N1 Cl5 N1 2_465 4_565 96(2)
Pb1 Cl6 Pb1 . 2_566 156.1(10)
Cl1 N1 Cl1 2_565 4_565 68.6(9)
Cl1 N1 Cl2 2_565 2_566 72.8(15)
Cl1 N1 Cl2 2_565 4_565 110.6(11)
Cl1 N1 Cl5 2_565 2_565 64.1(12)
Cl1 N1 Cl5 2_565 4_565 124.9(18)
Cl1 N1 C1 2_565 . 132(5)
Cl1 N1 H1n1 2_565 . 37.81
Cl1 N1 H2n1 2_565 . 114.11
Cl1 N1 H3n1 2_565 . 72.92
Cl1 N1 Cl2 4_565 2_566 112.2(11)
Cl1 N1 Cl2 4_565 4_565 72.3(15)
Cl1 N1 Cl5 4_565 2_565 67.0(12)
Cl1 N1 Cl5 4_565 4_565 56.6(13)
Cl1 N1 C1 4_565 . 143(5)
Cl1 N1 H1n1 4_565 . 102.61
Cl1 N1 H2n1 4_565 . 75.1
Cl1 N1 H3n1 4_565 . 40.43
Cl2 N1 Cl2 2_566 4_565 72.3(11)
Cl2 N1 Cl5 2_566 2_565 134(3)
Cl2 N1 Cl5 2_566 4_565 132.3(19)
Cl2 N1 C1 2_566 . 104(4)
Cl2 N1 H1n1 2_566 . 41.99
Cl2 N1 H2n1 2_566 . 72.94
Cl2 N1 H3n1 2_566 . 143.03
Cl2 N1 Cl5 4_565 2_565 138(3)
Cl2 N1 Cl5 4_565 4_565 60.1(15)
Cl2 N1 C1 4_565 . 113(4)
Cl2 N1 H1n1 4_565 . 107.54
Cl2 N1 H2n1 4_565 . 3.68
Cl2 N1 H3n1 4_565 . 107.67
Cl5 N1 Cl5 2_565 4_565 87.8(19)
Cl5 N1 C1 2_565 . 94(3)
Cl5 N1 H1n1 2_565 . 91.98
Cl5 N1 H2n1 2_565 . 139.73
Cl5 N1 H3n1 2_565 . 30.29
Cl5 N1 C1 4_565 . 93(4)
Cl5 N1 H1n1 4_565 . 157.33
Cl5 N1 H2n1 4_565 . 59.41
Cl5 N1 H3n1 4_565 . 62.03
C1 N1 H1n1 . . 109.47
C1 N1 H2n1 . . 109.47
C1 N1 H3n1 . . 109.47
H1n1 N1 H2n1 . . 109.47
H1n1 N1 H3n1 . . 109.47
H2n1 N1 H3n1 . . 109.47
N1 C1 C2 . . 108(5)
N1 C1 H1c1 . . 109.47
N1 C1 H2c1 . . 109.47
C2 C1 H1c1 . . 109.47
C2 C1 H2c1 . . 109.47
H1c1 C1 H2c1 . . 110.45
C1 C2 H1c2 . . 109.47
C1 C2 H2c2 . . 109.47
C1 C2 H3c2 . . 109.47
H1c2 C2 H2c2 . . 109.47
H1c2 C2 H3c2 . . 109.47
H2c2 C2 H3c2 . . 109.47
Cl1 N2 Cl3 . . 70.6(12)
Cl1 N2 Cl3 . 3_555 72.0(14)
Cl1 N2 Cl4 . . 125(2)
Cl1 N2 C3 . . 87(4)
Cl1 N2 H1n2 . . 86.7
Cl1 N2 H2n2 . . 149.87
Cl1 N2 H3n2 . . 40.41
Cl3 N2 Cl3 . 3_555 110.3(19)
Cl3 N2 Cl4 . . 80.3(14)
Cl3 N2 C3 . . 147(4)
Cl3 N2 H1n2 . . 93.89
Cl3 N2 H2n2 . . 82.8
Cl3 N2 H3n2 . . 38.65
Cl3 N2 Cl4 3_555 . 75.9(18)
Cl3 N2 C3 3_555 . 84(4)
Cl3 N2 H1n2 3_555 . 28.36
Cl3 N2 H2n2 3_555 . 132.62
Cl3 N2 H3n2 3_555 . 107.54
Cl4 N2 C3 . . 133(4)
Cl4 N2 H1n2 . . 48.95
Cl4 N2 H2n2 . . 61.26
Cl4 N2 H3n2 . . 117.36
C3 N2 H1n2 . . 109.47
C3 N2 H2n2 . . 109.47
C3 N2 H3n2 . . 109.47
H1n2 N2 H2n2 . . 109.47
H1n2 N2 H3n2 . . 109.47
H2n2 N2 H3n2 . . 109.47
N2 C3 C4 . . 108(5)
N2 C3 H1c3 . . 109.47
N2 C3 H2c3 . . 109.47
C4 C3 H1c3 . . 109.47
C4 C3 H2c3 . . 109.47
H1c3 C3 H2c3 . . 110.45
C3 C4 H1c4 . . 109.47
C3 C4 H2c4 . . 109.47
C3 C4 H3c4 . . 109.47
H1c4 C4 H2c4 . . 109.47
H1c4 C4 H3c4 . . 109.47
H2c4 C4 H3c4 . . 109.47

loop_
_geom_bond_atom_site_label_1
_geom_bond_atom_site_label_2
_geom_bond_site_symmetry_2
_geom_bond_distance
Pb1 Cl3 . 2.859(12)
Pb1 Cl3 4_565 2.859(12)
Pb1 Cl4 . 2.92(3)
Pb1 Cl4 2_465 2.99(3)
Pb1 Cl6 . 2.69(3)
Pb1 Cl6 2_466 3.00(3)
Pb2 Cl1 . 2.80(3)
Pb2 Cl1 3_455 2.92(3)
Pb2 Cl2 . 2.88(2)
Pb2 Cl2 3_456 2.94(2)
Pb2 Cl3 . 3.278(12)
Pb2 Cl5 . 2.625(13)
Cl1 N1 2_465 3.47(7)
Cl1 N1 4_565 3.65(7)
Cl1 N2 . 3.75(7)
Cl2 N1 2_466 3.36(7)
Cl2 N1 4_565 3.44(7)
Cl3 N2 . 3.16(6)
Cl3 N2 3_455 3.43(8)
Cl4 N2 . 2.96(7)
Cl4 N2 4_565 2.96(7)
Cl5 N1 2_465 3.28(6)
Cl5 N1 4_565 3.89(10)
N1 C1 . 1.50(5)
N1 H1n1 . 0.87
N1 H2n1 . 0.87
N1 H3n1 . 0.87
C1 C2 . 1.50(9)
C1 H1c1 . 0.96
C1 H2c1 . 0.96
C2 H1c2 . 0.96
C2 H2c2 . 0.96
C2 H3c2 . 0.96
N2 C3 . 1.50(7)
N2 H1n2 . 0.87
N2 H2n2 . 0.87
N2 H3n2 . 0.87
C3 C4 . 1.50(11)
C3 H1c3 . 0.96
C3 H2c3 . 0.96
C4 H1c4 . 0.96
C4 H2c4 . 0.96
C4 H3c4 . 0.96

loop_
_twin_individual_id
_twin_individual_mass_fraction_refined
_twin_individual_twin_matrix_11
_twin_individual_twin_matrix_12
_twin_individual_twin_matrix_13
_twin_individual_twin_matrix_21
_twin_individual_twin_matrix_22
_twin_individual_twin_matrix_23
_twin_individual_twin_matrix_31
_twin_individual_twin_matrix_32
_twin_individual_twin_matrix_33
1 0.45(9) 1 0 0 0 1 0 0 0 1
2 0.55(9) -1 0 0 0 -1 0 0 0 -1

loop_
_restr_distance_atom_site_label_1
_restr_distance_atom_site_label_2
_restr_distance_target
_restr_distance_target_weight_param
N1 C1 1.5 0.001
C1 C2 1.5 0.001
N2 C3 1.5 0.001
C3 C4 1.5 0.001

loop_
_restr_angle_atom_site_label_1
_restr_angle_atom_site_label_2
_restr_angle_atom_site_label_3
_restr_angle_target
_restr_angle_target_weight_param
N1 C1 C2 108.47 0.01
N2 C3 C4 108.47 0.01
